data_4088642
loop_
_publ_author_name
'Taylor, Kathleen H.'
'Kalman, Steven E.'
'Gunnoe, T. Brent'
'Sabat, Michal'

_publ_section_title
;
 Combined Furan C--H Activation and Furyl Ring-Opening by an Iron(II)
 Complex
;
_journal_issue 11
_journal_name_full Organometallics
_journal_page_first 1978
_journal_paper_doi 10.1021/acs.organomet.6b00276
_journal_volume 35
_journal_year 2016
_chemical_formula_sum 'C22 H30 Fe O'
_chemical_formula_weight 366.31
_space_group_crystal_system monoclinic
_space_group_IT_number 14
_space_group_name_Hall '-P 2ybc'
_space_group_name_H-M_alt 'P 1 21/c 1'
_atom_sites_solution_hydrogens geom
_audit_creation_method SHELXL-2014/7
_cell_angle_alpha 90
_cell_angle_beta 103.0010(10)
_cell_angle_gamma 90
_cell_formula_units_Z 8
_cell_length_a 8.8972(5)
_cell_length_b 30.4518(16)
_cell_length_c 14.7845(8)
_cell_measurement_reflns_used 9412
_cell_measurement_temperature 206(2)
_cell_measurement_theta_max 26.32
_cell_measurement_theta_min 3.51
_cell_volume 3903.0(4)
_computing_cell_refinement 'Bruker SAINT'
_computing_data_collection 'Bruker APEX2'
_computing_data_reduction 'Bruker SAINT'
_computing_molecular_graphics 'Bruker SHELXTL'
_computing_publication_material 'Bruker SHELXTL'
_computing_structure_refinement 'SHELXL-2014/7 (Sheldrick, 2014)'
_computing_structure_solution 'SHELXS-97 (Sheldrick 2008)'
_diffrn_ambient_temperature 206(2)
_diffrn_measured_fraction_theta_full 0.996
_diffrn_measured_fraction_theta_max 0.994
_diffrn_measurement_device_type 'Bruker APEX-II CCD'
_diffrn_measurement_method '\f and \w scans'
_diffrn_radiation_type MoK\a
_diffrn_radiation_wavelength 0.71073
_diffrn_reflns_av_R_equivalents 0.0318
_diffrn_reflns_av_unetI/netI 0.0204
_diffrn_reflns_Laue_measured_fraction_full 0.996
_diffrn_reflns_Laue_measured_fraction_max 0.994
_diffrn_reflns_limit_h_max 10
_diffrn_reflns_limit_h_min -11
_diffrn_reflns_limit_k_max 38
_diffrn_reflns_limit_k_min -38
_diffrn_reflns_limit_l_max 18
_diffrn_reflns_limit_l_min -18
_diffrn_reflns_number 52206
_diffrn_reflns_point_group_measured_fraction_full 0.996
_diffrn_reflns_point_group_measured_fraction_max 0.994
_diffrn_reflns_theta_full 25.242
_diffrn_reflns_theta_max 26.401
_diffrn_reflns_theta_min 3.245
_exptl_absorpt_coefficient_mu 0.778
_exptl_absorpt_correction_T_max 0.7454
_exptl_absorpt_correction_T_min 0.6519
_exptl_absorpt_correction_type empirical
_exptl_absorpt_process_details 'Bruker SADABS'
_exptl_crystal_colour purple
_exptl_crystal_density_diffrn 1.247
_exptl_crystal_density_meas ?
_exptl_crystal_density_method 'not measured'
_exptl_crystal_description plate
_exptl_crystal_F_000 1568
_exptl_crystal_size_max 0.46
_exptl_crystal_size_mid 0.24
_exptl_crystal_size_min 0.11
_refine_diff_density_max 0.392
_refine_diff_density_min -0.280
_refine_diff_density_rms 0.056
_refine_ls_extinction_coef none
_refine_ls_extinction_method none
_refine_ls_goodness_of_fit_ref 1.150
_refine_ls_hydrogen_treatment constr
_refine_ls_matrix_type full
_refine_ls_number_parameters 451
_refine_ls_number_reflns 7962
_refine_ls_number_restraints 0
_refine_ls_restrained_S_all 1.150
_refine_ls_R_factor_all 0.0614
_refine_ls_R_factor_gt 0.0492
_refine_ls_shift/su_max 0.001
_refine_ls_shift/su_mean 0.000
_refine_ls_structure_factor_coef Fsqd
_refine_ls_weighting_details 'w=1/[\s^2^(Fo^2^)+(0.0430P)^2^+4.3582P] where P=(Fo^2^+2Fc^2^)/3'
_refine_ls_weighting_scheme calc
_refine_ls_wR_factor_gt 0.1177
_refine_ls_wR_factor_ref 0.1268
_reflns_Friedel_coverage 0.000
_reflns_number_gt 6736
_reflns_number_total 7962
_reflns_threshold_expression 'I > 2\s(I)'
_cod_data_source_file om6b00276_si_001.cif
_cod_data_source_block C22H30OFe
_cod_depositor_comments
;
The following automatic conversions were performed:

data item '_exptl_crystal_density_meas' value 'not measured' was
changed to '?' -- the value is perceived as not measured.

Automatic conversion script
Id: cif_fix_values 6909 2019-04-08 15:41:33Z antanas 
;
_cod_original_sg_symbol_H-M 'P 21/c'
_cod_database_code 4088642
_shelx_shelxl_version_number 2014/7
_shelx_space_group_comment
; 
The symmetry employed for this shelxl refinement is uniquely defined 
by the following loop, which should always be used as a source of 
symmetry information in preference to the above space-group names. 
They are only intended as comments. 
;

loop_
_space_group_symop_operation_xyz
'x, y, z'
'-x, y+1/2, -z+1/2'
'-x, -y, -z'
'x, -y-1/2, z-1/2'

loop_
_atom_site_label
_atom_site_type_symbol
_atom_site_fract_x
_atom_site_fract_y
_atom_site_fract_z
_atom_site_U_iso_or_equiv
_atom_site_adp_type
_atom_site_occupancy
_atom_site_site_symmetry_order
_atom_site_calc_flag
_atom_site_refinement_flags_posn
_atom_site_refinement_flags_adp
Fe1 Fe 0.53908(4) 0.35672(2) 0.83224(3) 0.03301(11) Uani 1 1 d . .
Fe2 Fe 0.00407(4) 0.41236(2) 0.30322(3) 0.03364(11) Uani 1 1 d . .
O1 O 1.1067(4) 0.23964(12) 1.0261(3) 0.1191(14) Uani 1 1 d . .
O2 O 0.5912(3) 0.30467(10) 0.4854(2) 0.0849(9) Uani 1 1 d . .
C1 C 0.6759(3) 0.34135(9) 0.95943(18) 0.0386(6) Uani 1 1 d . .
C2 C 0.7245(3) 0.38220(9) 0.9254(2) 0.0419(6) Uani 1 1 d . .
C3 C 0.5978(4) 0.41174(9) 0.9135(2) 0.0440(7) Uani 1 1 d . .
C4 C 0.4723(4) 0.38983(10) 0.9382(2) 0.0443(7) Uani 1 1 d . .
C5 C 0.5180(4) 0.34633(10) 0.96528(19) 0.0429(7) Uani 1 1 d . .
C6 C 0.7616(4) 0.30101(10) 0.9803(2) 0.0463(7) Uani 1 1 d . .
H6 H 0.7021 0.2764 0.9852 0.056 Uiso 1 1 calc R U
C7 C 0.9115(4) 0.29349(12) 0.9937(3) 0.0607(9) Uani 1 1 d . .
H7 H 0.9777 0.3167 0.9894 0.073 Uiso 1 1 calc R U
C8 C 0.9734(5) 0.25046(14) 1.0144(3) 0.0773(12) Uani 1 1 d . .
H8 H 0.9034 0.2284 1.0195 0.093 Uiso 1 1 calc R U
C9 C 0.8811(4) 0.39278(13) 0.9102(3) 0.0642(10) Uani 1 1 d . .
H9A H 0.8767 0.4198 0.8761 0.096 Uiso 1 1 calc R U
H9B H 0.9147 0.3695 0.8756 0.096 Uiso 1 1 calc R U
H9C H 0.9526 0.3959 0.9690 0.096 Uiso 1 1 calc R U
C10 C 0.5987(5) 0.45898(11) 0.8845(3) 0.0697(11) Uani 1 1 d . .
H10A H 0.4950 0.4683 0.8580 0.105 Uiso 1 1 calc R U
H10B H 0.6602 0.4621 0.8392 0.105 Uiso 1 1 calc R U
H10C H 0.6413 0.4768 0.9377 0.105 Uiso 1 1 calc R U
C11 C 0.3190(5) 0.41037(14) 0.9393(3) 0.0731(11) Uani 1 1 d . .
H11A H 0.2418 0.3879 0.9333 0.110 Uiso 1 1 calc R U
H11B H 0.2911 0.4306 0.8885 0.110 Uiso 1 1 calc R U
H11C H 0.3261 0.4257 0.9968 0.110 Uiso 1 1 calc R U
C12 C 0.4226(4) 0.31225(13) 0.9997(2) 0.0617(9) Uani 1 1 d . .
H12A H 0.4407 0.3139 1.0661 0.093 Uiso 1 1 calc R U
H12B H 0.4509 0.2836 0.9820 0.093 Uiso 1 1 calc R U
H12C H 0.3154 0.3174 0.9731 0.093 Uiso 1 1 calc R U
C13 C 0.4680(5) 0.30360(11) 0.7482(2) 0.0597(10) Uani 1 1 d . .
C14 C 0.5982(4) 0.32207(12) 0.7266(2) 0.0554(9) Uani 1 1 d . .
C15 C 0.5635(5) 0.36553(12) 0.6997(2) 0.0576(9) Uani 1 1 d . .
C16 C 0.4120(5) 0.37410(12) 0.7054(2) 0.0645(11) Uani 1 1 d . .
C17 C 0.3518(4) 0.33516(16) 0.7351(2) 0.0662(11) Uani 1 1 d . .
C18 C 0.4485(10) 0.25658(16) 0.7737(4) 0.158(4) Uani 1 1 d . .
H18A H 0.3726 0.2548 0.8105 0.237 Uiso 1 1 calc R U
H18B H 0.5451 0.2454 0.8085 0.237 Uiso 1 1 calc R U
H18C H 0.4152 0.2395 0.7182 0.237 Uiso 1 1 calc R U
C19 C 0.7459(6) 0.2982(2) 0.7264(4) 0.134(3) Uani 1 1 d . .
H19A H 0.7677 0.2779 0.7773 0.201 Uiso 1 1 calc R U
H19B H 0.8287 0.3190 0.7328 0.201 Uiso 1 1 calc R U
H19C H 0.7357 0.2825 0.6691 0.201 Uiso 1 1 calc R U
C20 C 0.6697(8) 0.3971(2) 0.6666(3) 0.140(3) Uani 1 1 d . .
H20A H 0.6550 0.3948 0.6004 0.210 Uiso 1 1 calc R U
H20B H 0.7748 0.3902 0.6955 0.210 Uiso 1 1 calc R U
H20C H 0.6470 0.4266 0.6827 0.210 Uiso 1 1 calc R U
C21 C 0.3276(9) 0.41669(19) 0.6789(3) 0.164(4) Uani 1 1 d . .
H21A H 0.4002 0.4405 0.6885 0.246 Uiso 1 1 calc R U
H21B H 0.2540 0.4210 0.7165 0.246 Uiso 1 1 calc R U
H21C H 0.2750 0.4157 0.6146 0.246 Uiso 1 1 calc R U
C22 C 0.1882(6) 0.3291(3) 0.7447(4) 0.174(4) Uani 1 1 d . .
H22A H 0.1261 0.3186 0.6871 0.261 Uiso 1 1 calc R U
H22B H 0.1482 0.3567 0.7602 0.261 Uiso 1 1 calc R U
H22C H 0.1860 0.3081 0.7929 0.261 Uiso 1 1 calc R U
C23 C 0.1491(3) 0.40293(9) 0.43008(18) 0.0357(6) Uani 1 1 d . .
C24 C 0.1832(3) 0.44378(9) 0.3899(2) 0.0397(6) Uani 1 1 d . .
C25 C 0.0489(3) 0.47032(9) 0.3762(2) 0.0397(6) Uani 1 1 d . .
C26 C -0.0688(3) 0.44664(9) 0.40610(19) 0.0395(6) Uani 1 1 d . .
C27 C -0.0087(3) 0.40520(9) 0.43892(19) 0.0385(6) Uani 1 1 d . .
C28 C 0.2445(3) 0.36455(10) 0.4556(2) 0.0428(7) Uani 1 1 d . .
H28 H 0.1945 0.3410 0.4761 0.051 Uiso 1 1 calc R U
C29 C 0.3909(4) 0.35712(11) 0.4549(2) 0.0516(8) Uani 1 1 d . .
H29 H 0.4484 0.3789 0.4343 0.062 Uiso 1 1 calc R U
C30 C 0.4618(4) 0.31575(11) 0.4855(3) 0.0594(9) Uani 1 1 d . .
H30 H 0.4011 0.2954 0.5078 0.071 Uiso 1 1 calc R U
C31 C 0.3355(4) 0.45822(12) 0.3729(3) 0.0666(10) Uani 1 1 d . .
H31A H 0.3215 0.4845 0.3360 0.100 Uiso 1 1 calc R U
H31B H 0.3768 0.4355 0.3407 0.100 Uiso 1 1 calc R U
H31C H 0.4056 0.4640 0.4313 0.100 Uiso 1 1 calc R U
C32 C 0.0324(5) 0.51666(10) 0.3398(3) 0.0641(10) Uani 1 1 d . .
H32A H 0.0446 0.5368 0.3908 0.096 Uiso 1 1 calc R U
H32B H -0.0679 0.5204 0.2998 0.096 Uiso 1 1 calc R U
H32C H 0.1100 0.5223 0.3055 0.096 Uiso 1 1 calc R U
C33 C -0.2262(4) 0.46381(13) 0.4073(3) 0.0624(9) Uani 1 1 d . .
H33A H -0.2940 0.4397 0.4107 0.094 Uiso 1 1 calc R U
H33B H -0.2655 0.4803 0.3516 0.094 Uiso 1 1 calc R U
H33C H -0.2199 0.4825 0.4603 0.094 Uiso 1 1 calc R U
C34 C -0.0913(4) 0.37071(12) 0.4810(3) 0.0606(9) Uani 1 1 d . .
H34A H -0.0649 0.3735 0.5473 0.091 Uiso 1 1 calc R U
H34B H -0.0614 0.3422 0.4636 0.091 Uiso 1 1 calc R U
H34C H -0.2006 0.3743 0.4589 0.091 Uiso 1 1 calc R U
C35 C -0.0314(5) 0.35525(11) 0.2275(2) 0.0611(10) Uani 1 1 d . .
C36 C 0.0731(4) 0.38223(14) 0.1962(2) 0.0627(10) Uani 1 1 d . .
C37 C -0.0047(6) 0.42273(13) 0.1664(2) 0.0743(13) Uani 1 1 d . .
C38 C -0.1561(5) 0.41796(14) 0.1808(2) 0.0710(12) Uani 1 1 d . .
C39 C -0.1683(5) 0.37683(15) 0.2187(3) 0.0681(11) Uani 1 1 d . .
C40 C 0.0044(9) 0.30867(14) 0.2620(4) 0.133(3) Uani 1 1 d . .
H40A H -0.0558 0.3016 0.3063 0.199 Uiso 1 1 calc R U
H40B H 0.1121 0.3063 0.2909 0.199 Uiso 1 1 calc R U
H40C H -0.0205 0.2887 0.2106 0.199 Uiso 1 1 calc R U
C41 C 0.2327(6) 0.3698(3) 0.1903(4) 0.146(3) Uani 1 1 d . .
H41A H 0.2818 0.3542 0.2454 0.219 Uiso 1 1 calc R U
H41B H 0.2907 0.3959 0.1846 0.219 Uiso 1 1 calc R U
H41C H 0.2284 0.3514 0.1370 0.219 Uiso 1 1 calc R U
C42 C 0.0588(12) 0.4612(2) 0.1240(4) 0.183(4) Uani 1 1 d . .
H42A H 0.0406 0.4572 0.0580 0.274 Uiso 1 1 calc R U
H42B H 0.1678 0.4634 0.1495 0.274 Uiso 1 1 calc R U
H42C H 0.0089 0.4876 0.1372 0.274 Uiso 1 1 calc R U
C43 C -0.2843(8) 0.4512(2) 0.1560(4) 0.169(4) Uani 1 1 d . .
H43A H -0.3482 0.4442 0.0963 0.253 Uiso 1 1 calc R U
H43B H -0.2409 0.4800 0.1540 0.253 Uiso 1 1 calc R U
H43C H -0.3453 0.4507 0.2019 0.253 Uiso 1 1 calc R U
C44 C -0.3122(7) 0.3580(3) 0.2416(5) 0.161(3) Uani 1 1 d . .
H44A H -0.3725 0.3435 0.1879 0.242 Uiso 1 1 calc R U
H44B H -0.3717 0.3812 0.2601 0.242 Uiso 1 1 calc R U
H44C H -0.2839 0.3372 0.2914 0.242 Uiso 1 1 calc R U

loop_
_atom_site_aniso_label
_atom_site_aniso_U_11
_atom_site_aniso_U_22
_atom_site_aniso_U_33
_atom_site_aniso_U_23
_atom_site_aniso_U_13
_atom_site_aniso_U_12
Fe1 0.0315(2) 0.0339(2) 0.0349(2) -0.00323(15) 0.01011(15) -0.00017(15)
Fe2 0.0340(2) 0.0329(2) 0.0340(2) -0.00494(15) 0.00778(15) -0.00047(15)
O1 0.077(2) 0.092(2) 0.181(4) 0.016(2) 0.016(2) 0.0408(19)
O2 0.0565(17) 0.0763(19) 0.117(2) -0.0065(17) 0.0100(16) 0.0290(14)
C1 0.0410(15) 0.0404(15) 0.0329(14) -0.0033(11) 0.0050(11) -0.0006(12)
C2 0.0416(16) 0.0416(15) 0.0406(15) -0.0037(12) 0.0049(12) -0.0069(12)
C3 0.0555(18) 0.0355(14) 0.0391(15) -0.0080(12) 0.0066(13) -0.0015(13)
C4 0.0481(17) 0.0480(17) 0.0377(15) -0.0097(12) 0.0117(13) 0.0071(13)
C5 0.0471(17) 0.0495(17) 0.0351(14) -0.0047(12) 0.0155(13) -0.0038(13)
C6 0.0534(18) 0.0419(16) 0.0411(16) -0.0026(12) 0.0054(13) 0.0010(13)
C7 0.054(2) 0.054(2) 0.068(2) -0.0003(17) -0.0005(17) 0.0058(16)
C8 0.076(3) 0.065(2) 0.086(3) -0.001(2) 0.007(2) 0.023(2)
C9 0.0468(19) 0.068(2) 0.075(2) 0.0004(19) 0.0092(18) -0.0185(17)
C10 0.093(3) 0.0376(18) 0.074(3) -0.0032(16) 0.010(2) -0.0014(18)
C11 0.067(3) 0.084(3) 0.075(3) -0.012(2) 0.030(2) 0.022(2)
C12 0.066(2) 0.074(2) 0.054(2) 0.0022(17) 0.0314(18) -0.0115(18)
C13 0.095(3) 0.0447(18) 0.0355(16) -0.0082(13) 0.0054(17) -0.0161(18)
C14 0.0527(19) 0.070(2) 0.0414(17) -0.0177(16) 0.0071(14) 0.0204(17)
C15 0.078(2) 0.062(2) 0.0387(17) -0.0088(14) 0.0247(16) -0.0219(18)
C16 0.090(3) 0.060(2) 0.0357(16) -0.0108(15) -0.0018(17) 0.037(2)
C17 0.0388(18) 0.117(3) 0.0419(18) -0.026(2) 0.0067(14) -0.011(2)
C18 0.326(11) 0.057(3) 0.079(3) -0.014(3) 0.023(5) -0.067(5)
C19 0.098(4) 0.205(7) 0.088(3) -0.061(4) 0.000(3) 0.088(4)
C20 0.208(7) 0.160(5) 0.070(3) -0.021(3) 0.070(4) -0.117(5)
C21 0.262(9) 0.126(5) 0.064(3) -0.024(3) -0.048(4) 0.139(5)
C22 0.052(3) 0.369(12) 0.103(4) -0.089(6) 0.023(3) -0.068(5)
C23 0.0345(14) 0.0370(14) 0.0342(13) -0.0058(11) 0.0048(11) 0.0017(11)
C24 0.0332(14) 0.0375(14) 0.0470(16) -0.0067(12) 0.0061(12) -0.0040(11)
C25 0.0427(16) 0.0318(13) 0.0418(15) -0.0094(11) 0.0037(12) -0.0001(11)
C26 0.0354(15) 0.0458(15) 0.0363(14) -0.0109(12) 0.0060(11) 0.0077(12)
C27 0.0369(15) 0.0456(16) 0.0346(14) -0.0039(11) 0.0116(11) 0.0001(12)
C28 0.0439(16) 0.0408(15) 0.0414(15) -0.0040(12) 0.0050(13) 0.0035(12)
C29 0.0463(18) 0.0491(18) 0.0559(19) -0.0019(14) 0.0043(15) 0.0065(14)
C30 0.053(2) 0.0513(19) 0.068(2) -0.0106(16) 0.0012(17) 0.0118(16)
C31 0.0430(19) 0.058(2) 0.099(3) 0.004(2) 0.0168(19) -0.0108(16)
C32 0.072(2) 0.0356(17) 0.080(3) -0.0032(16) 0.007(2) 0.0046(16)
C33 0.0455(19) 0.075(2) 0.068(2) -0.0099(19) 0.0163(17) 0.0189(17)
C34 0.055(2) 0.071(2) 0.063(2) 0.0109(18) 0.0293(17) -0.0026(17)
C35 0.096(3) 0.0424(17) 0.0410(17) -0.0151(14) 0.0066(18) -0.0077(18)
C36 0.062(2) 0.087(3) 0.0408(18) -0.0253(18) 0.0146(16) 0.009(2)
C37 0.132(4) 0.060(2) 0.0324(17) -0.0042(15) 0.021(2) -0.031(2)
C38 0.082(3) 0.075(3) 0.0428(19) -0.0190(18) -0.0135(18) 0.030(2)
C39 0.062(2) 0.089(3) 0.049(2) -0.024(2) 0.0031(17) -0.023(2)
C40 0.254(8) 0.046(2) 0.080(3) -0.018(2) -0.002(4) 0.004(4)
C41 0.088(4) 0.257(9) 0.100(4) -0.081(5) 0.036(3) 0.029(5)
C42 0.384(13) 0.113(5) 0.066(3) -0.008(3) 0.080(5) -0.118(6)
C43 0.188(7) 0.186(7) 0.087(4) -0.047(4) -0.065(4) 0.129(6)
C44 0.106(5) 0.257(9) 0.119(5) -0.074(5) 0.024(4) -0.115(5)

loop_
_atom_type_symbol
_atom_type_description
_atom_type_scat_dispersion_real
_atom_type_scat_dispersion_imag
_atom_type_scat_source
C C 0.0033 0.0016 'International Tables Vol C Tables 4.2.6.8 and 6.1.1.4'
H H 0.0000 0.0000 'International Tables Vol C Tables 4.2.6.8 and 6.1.1.4'
O O 0.0106 0.0060 'International Tables Vol C Tables 4.2.6.8 and 6.1.1.4'
Fe Fe 0.3463 0.8444 'International Tables Vol C Tables 4.2.6.8 and 6.1.1.4'

loop_
_geom_angle_atom_site_label_1
_geom_angle_atom_site_label_2
_geom_angle_atom_site_label_3
_geom_angle
C16 Fe1 C15 40.08(16)
C16 Fe1 C5 141.03(15)
C15 Fe1 C5 178.42(15)
C16 Fe1 C17 40.49(17)
C15 Fe1 C17 67.27(15)
C5 Fe1 C17 112.91(14)
C16 Fe1 C14 67.37(13)
C15 Fe1 C14 39.96(14)
C5 Fe1 C14 138.53(14)
C17 Fe1 C14 66.92(14)
C16 Fe1 C2 135.98(16)
C15 Fe1 C2 110.67(13)
C5 Fe1 C2 69.24(12)
C17 Fe1 C2 176.30(16)
C14 Fe1 C2 113.69(13)
C16 Fe1 C1 177.11(16)
C15 Fe1 C1 137.92(15)
C5 Fe1 C1 41.04(12)
C17 Fe1 C1 142.30(16)
C14 Fe1 C1 112.35(12)
C2 Fe1 C1 41.25(11)
C16 Fe1 C13 67.31(14)
C15 Fe1 C13 66.82(14)
C5 Fe1 C13 112.24(13)
C17 Fe1 C13 39.72(16)
C14 Fe1 C13 39.58(15)
C2 Fe1 C13 142.93(15)
C1 Fe1 C13 114.45(13)
C16 Fe1 C4 112.26(13)
C15 Fe1 C4 141.12(14)
C5 Fe1 C4 40.42(12)
C17 Fe1 C4 111.21(13)
C14 Fe1 C4 177.67(15)
C2 Fe1 C4 68.27(12)
C1 Fe1 C4 68.15(12)
C13 Fe1 C4 138.09(15)
C16 Fe1 C3 110.02(13)
C15 Fe1 C3 112.71(13)
C5 Fe1 C3 68.30(12)
C17 Fe1 C3 136.86(16)
C14 Fe1 C3 142.07(15)
C2 Fe1 C3 40.49(12)
C1 Fe1 C3 68.31(12)
C13 Fe1 C3 176.58(15)
C4 Fe1 C3 40.25(12)
C37 Fe2 C36 41.26(17)
C37 Fe2 C38 40.73(18)
C36 Fe2 C38 67.82(15)
C37 Fe2 C23 144.16(17)
C36 Fe2 C23 114.23(13)
C38 Fe2 C23 174.38(17)
C37 Fe2 C24 113.65(15)
C36 Fe2 C24 111.60(14)
C38 Fe2 C24 143.72(16)
C23 Fe2 C24 41.26(11)
C37 Fe2 C27 174.05(18)
C36 Fe2 C27 143.65(15)
C38 Fe2 C27 134.09(16)
C23 Fe2 C27 41.24(11)
C24 Fe2 C27 69.07(11)
C37 Fe2 C35 67.77(15)
C36 Fe2 C35 39.85(16)
C38 Fe2 C35 66.22(15)
C23 Fe2 C35 111.68(13)
C24 Fe2 C35 137.77(15)
C27 Fe2 C35 114.14(13)
C37 Fe2 C39 67.66(16)
C36 Fe2 C39 66.75(16)
C38 Fe2 C39 39.53(17)
C23 Fe2 C39 135.65(15)
C24 Fe2 C39 176.12(16)
C27 Fe2 C39 109.99(14)
C35 Fe2 C39 38.79(16)
C37 Fe2 C25 110.37(13)
C36 Fe2 C25 137.32(15)
C38 Fe2 C25 114.00(14)
C23 Fe2 C25 68.39(11)
C24 Fe2 C25 40.45(11)
C27 Fe2 C25 67.95(12)
C35 Fe2 C25 177.11(15)
C39 Fe2 C25 143.09(16)
C37 Fe2 C26 134.95(16)
C36 Fe2 C26 176.13(15)
C38 Fe2 C26 109.76(13)
C23 Fe2 C26 68.48(11)
C24 Fe2 C26 68.38(11)
C27 Fe2 C26 40.20(11)
C35 Fe2 C26 142.59(15)
C39 Fe2 C26 113.52(14)
C25 Fe2 C26 40.28(12)
C5 C1 C6 123.7(3)
C5 C1 C2 107.7(3)
C6 C1 C2 128.5(3)
C5 C1 Fe1 69.15(16)
C6 C1 Fe1 124.5(2)
C2 C1 Fe1 69.31(16)
C3 C2 C1 107.3(3)
C3 C2 C9 125.8(3)
C1 C2 C9 126.9(3)
C3 C2 Fe1 70.16(16)
C1 C2 Fe1 69.44(15)
C9 C2 Fe1 128.1(2)
C4 C3 C2 108.6(3)
C4 C3 C10 125.4(3)
C2 C3 C10 125.9(3)
C4 C3 Fe1 69.86(16)
C2 C3 Fe1 69.36(16)
C10 C3 Fe1 129.0(2)
C5 C4 C3 108.7(3)
C5 C4 C11 126.1(3)
C3 C4 C11 125.2(3)
C5 C4 Fe1 69.14(16)
C3 C4 Fe1 69.89(16)
C11 C4 Fe1 129.0(2)
C4 C5 C1 107.7(3)
C4 C5 C12 126.5(3)
C1 C5 C12 125.7(3)
C4 C5 Fe1 70.44(16)
C1 C5 Fe1 69.81(15)
C12 C5 Fe1 128.0(2)
C7 C6 C1 130.2(3)
C7 C6 H6 114.9
C1 C6 H6 114.9
C6 C7 C8 121.2(4)
C6 C7 H7 119.4
C8 C7 H7 119.4
O1 C8 C7 127.0(5)
O1 C8 H8 116.5
C7 C8 H8 116.5
C2 C9 H9A 109.5
C2 C9 H9B 109.5
H9A C9 H9B 109.5
C2 C9 H9C 109.5
H9A C9 H9C 109.5
H9B C9 H9C 109.5
C3 C10 H10A 109.5
C3 C10 H10B 109.5
H10A C10 H10B 109.5
C3 C10 H10C 109.5
H10A C10 H10C 109.5
H10B C10 H10C 109.5
C4 C11 H11A 109.5
C4 C11 H11B 109.5
H11A C11 H11B 109.5
C4 C11 H11C 109.5
H11A C11 H11C 109.5
H11B C11 H11C 109.5
C5 C12 H12A 109.5
C5 C12 H12B 109.5
H12A C12 H12B 109.5
C5 C12 H12C 109.5
H12A C12 H12C 109.5
H12B C12 H12C 109.5
C14 C13 C17 108.7(3)
C14 C13 C18 126.4(5)
C17 C13 C18 124.7(5)
C14 C13 Fe1 70.14(18)
C17 C13 Fe1 70.01(19)
C18 C13 Fe1 129.7(3)
C13 C14 C15 107.9(3)
C13 C14 C19 125.5(4)
C15 C14 C19 126.5(5)
C13 C14 Fe1 70.28(18)
C15 C14 Fe1 69.58(18)
C19 C14 Fe1 128.7(3)
C16 C15 C14 108.4(3)
C16 C15 C20 125.9(5)
C14 C15 C20 125.7(5)
C16 C15 Fe1 69.70(19)
C14 C15 Fe1 70.47(18)
C20 C15 Fe1 127.4(3)
C15 C16 C17 107.5(3)
C15 C16 C21 125.3(5)
C17 C16 C21 127.1(5)
C15 C16 Fe1 70.22(19)
C17 C16 Fe1 70.39(19)
C21 C16 Fe1 127.3(3)
C13 C17 C16 107.6(3)
C13 C17 C22 127.2(5)
C16 C17 C22 125.1(5)
C13 C17 Fe1 70.27(19)
C16 C17 Fe1 69.1(2)
C22 C17 Fe1 128.7(3)
C13 C18 H18A 109.5
C13 C18 H18B 109.5
H18A C18 H18B 109.5
C13 C18 H18C 109.5
H18A C18 H18C 109.5
H18B C18 H18C 109.5
C14 C19 H19A 109.5
C14 C19 H19B 109.5
H19A C19 H19B 109.5
C14 C19 H19C 109.5
H19A C19 H19C 109.5
H19B C19 H19C 109.5
C15 C20 H20A 109.5
C15 C20 H20B 109.5
H20A C20 H20B 109.5
C15 C20 H20C 109.5
H20A C20 H20C 109.5
H20B C20 H20C 109.5
C16 C21 H21A 109.5
C16 C21 H21B 109.5
H21A C21 H21B 109.5
C16 C21 H21C 109.5
H21A C21 H21C 109.5
H21B C21 H21C 109.5
C17 C22 H22A 109.5
C17 C22 H22B 109.5
H22A C22 H22B 109.5
C17 C22 H22C 109.5
H22A C22 H22C 109.5
H22B C22 H22C 109.5
C27 C23 C24 107.2(2)
C27 C23 C28 122.9(3)
C24 C23 C28 129.9(3)
C27 C23 Fe2 69.48(15)
C24 C23 Fe2 69.39(15)
C28 C23 Fe2 124.50(19)
C25 C24 C23 107.5(2)
C25 C24 C31 125.0(3)
C23 C24 C31 127.2(3)
C25 C24 Fe2 70.39(15)
C23 C24 Fe2 69.35(15)
C31 C24 Fe2 129.8(2)
C24 C25 C26 108.8(2)
C24 C25 C32 126.5(3)
C26 C25 C32 124.6(3)
C24 C25 Fe2 69.16(15)
C26 C25 Fe2 70.06(15)
C32 C25 Fe2 128.6(2)
C27 C26 C25 108.1(2)
C27 C26 C33 126.1(3)
C25 C26 C33 125.6(3)
C27 C26 Fe2 69.17(15)
C25 C26 Fe2 69.66(15)
C33 C26 Fe2 129.3(2)
C26 C27 C23 108.2(2)
C26 C27 C34 125.9(3)
C23 C27 C34 125.7(3)
C26 C27 Fe2 70.63(16)
C23 C27 Fe2 69.28(15)
C34 C27 Fe2 128.5(2)
C29 C28 C23 131.1(3)
C29 C28 H28 114.4
C23 C28 H28 114.4
C28 C29 C30 120.7(3)
C28 C29 H29 119.6
C30 C29 H29 119.6
O2 C30 C29 126.8(4)
O2 C30 H30 116.6
C29 C30 H30 116.6
C24 C31 H31A 109.5
C24 C31 H31B 109.5
H31A C31 H31B 109.5
C24 C31 H31C 109.5
H31A C31 H31C 109.5
H31B C31 H31C 109.5
C25 C32 H32A 109.5
C25 C32 H32B 109.5
H32A C32 H32B 109.5
C25 C32 H32C 109.5
H32A C32 H32C 109.5
H32B C32 H32C 109.5
C26 C33 H33A 109.5
C26 C33 H33B 109.5
H33A C33 H33B 109.5
C26 C33 H33C 109.5
H33A C33 H33C 109.5
H33B C33 H33C 109.5
C27 C34 H34A 109.5
C27 C34 H34B 109.5
H34A C34 H34B 109.5
C27 C34 H34C 109.5
H34A C34 H34C 109.5
H34B C34 H34C 109.5
C39 C35 C36 109.4(3)
C39 C35 C40 126.7(5)
C36 C35 C40 123.9(5)
C39 C35 Fe2 70.6(2)
C36 C35 Fe2 69.52(18)
C40 C35 Fe2 127.8(3)
C35 C36 C37 107.2(3)
C35 C36 C41 125.8(5)
C37 C36 C41 126.9(5)
C35 C36 Fe2 70.64(19)
C37 C36 Fe2 69.08(19)
C41 C36 Fe2 128.1(3)
C38 C37 C36 106.0(3)
C38 C37 C42 127.2(6)
C36 C37 C42 126.8(6)
C38 C37 Fe2 70.1(2)
C36 C37 Fe2 69.66(19)
C42 C37 Fe2 127.2(3)
C39 C38 C37 108.5(3)
C39 C38 C43 125.6(6)
C37 C38 C43 125.9(6)
C39 C38 Fe2 70.7(2)
C37 C38 Fe2 69.2(2)
C43 C38 Fe2 127.6(3)
C35 C39 C38 108.9(4)
C35 C39 C44 125.4(5)
C38 C39 C44 125.6(5)
C35 C39 Fe2 70.6(2)
C38 C39 Fe2 69.8(2)
C44 C39 Fe2 128.2(3)
C35 C40 H40A 109.5
C35 C40 H40B 109.5
H40A C40 H40B 109.5
C35 C40 H40C 109.5
H40A C40 H40C 109.5
H40B C40 H40C 109.5
C36 C41 H41A 109.5
C36 C41 H41B 109.5
H41A C41 H41B 109.5
C36 C41 H41C 109.5
H41A C41 H41C 109.5
H41B C41 H41C 109.5
C37 C42 H42A 109.5
C37 C42 H42B 109.5
H42A C42 H42B 109.5
C37 C42 H42C 109.5
H42A C42 H42C 109.5
H42B C42 H42C 109.5
C38 C43 H43A 109.5
C38 C43 H43B 109.5
H43A C43 H43B 109.5
C38 C43 H43C 109.5
H43A C43 H43C 109.5
H43B C43 H43C 109.5
C39 C44 H44A 109.5
C39 C44 H44B 109.5
H44A C44 H44B 109.5
C39 C44 H44C 109.5
H44A C44 H44C 109.5
H44B C44 H44C 109.5

loop_
_geom_bond_atom_site_label_1
_geom_bond_atom_site_label_2
_geom_bond_distance
Fe1 C16 2.031(3)
Fe1 C15 2.038(3)
Fe1 C5 2.042(3)
Fe1 C17 2.048(3)
Fe1 C14 2.049(3)
Fe1 C2 2.049(3)
Fe1 C1 2.051(3)
Fe1 C13 2.051(3)
Fe1 C4 2.059(3)
Fe1 C3 2.060(3)
Fe2 C37 2.032(3)
Fe2 C36 2.040(3)
Fe2 C38 2.043(3)
Fe2 C23 2.044(3)
Fe2 C24 2.044(3)
Fe2 C27 2.046(3)
Fe2 C35 2.054(3)
Fe2 C39 2.055(3)
Fe2 C25 2.060(3)
Fe2 C26 2.066(3)
O1 C8 1.205(5)
O2 C30 1.200(4)
C1 C5 1.435(4)
C1 C6 1.442(4)
C1 C2 1.444(4)
C2 C3 1.422(4)
C2 C9 1.496(4)
C3 C4 1.417(4)
C3 C10 1.502(4)
C4 C5 1.417(4)
C4 C11 1.504(5)
C5 C12 1.500(4)
C6 C7 1.324(5)
C6 H6 0.9300
C7 C8 1.428(5)
C7 H7 0.9300
C8 H8 0.9300
C9 H9A 0.9600
C9 H9B 0.9600
C9 H9C 0.9600
C10 H10A 0.9600
C10 H10B 0.9600
C10 H10C 0.9600
C11 H11A 0.9600
C11 H11B 0.9600
C11 H11C 0.9600
C12 H12A 0.9600
C12 H12B 0.9600
C12 H12C 0.9600
C13 C14 1.388(5)
C13 C17 1.392(6)
C13 C18 1.500(6)
C14 C15 1.396(5)
C14 C19 1.502(5)
C15 C16 1.394(6)
C15 C20 1.506(5)
C16 C17 1.411(6)
C16 C21 1.505(5)
C17 C22 1.505(6)
C18 H18A 0.9600
C18 H18B 0.9600
C18 H18C 0.9600
C19 H19A 0.9600
C19 H19B 0.9600
C19 H19C 0.9600
C20 H20A 0.9600
C20 H20B 0.9600
C20 H20C 0.9600
C21 H21A 0.9600
C21 H21B 0.9600
C21 H21C 0.9600
C22 H22A 0.9600
C22 H22B 0.9600
C22 H22C 0.9600
C23 C27 1.440(4)
C23 C24 1.440(4)
C23 C28 1.444(4)
C24 C25 1.419(4)
C24 C31 1.497(4)
C25 C26 1.421(4)
C25 C32 1.506(4)
C26 C27 1.413(4)
C26 C33 1.499(4)
C27 C34 1.495(4)
C28 C29 1.324(4)
C28 H28 0.9300
C29 C30 1.436(4)
C29 H29 0.9300
C30 H30 0.9300
C31 H31A 0.9600
C31 H31B 0.9600
C31 H31C 0.9600
C32 H32A 0.9600
C32 H32B 0.9600
C32 H32C 0.9600
C33 H33A 0.9600
C33 H33B 0.9600
C33 H33C 0.9600
C34 H34A 0.9600
C34 H34B 0.9600
C34 H34C 0.9600
C35 C39 1.364(6)
C35 C36 1.395(6)
C35 C40 1.517(6)
C36 C37 1.435(6)
C36 C41 1.491(6)
C37 C38 1.418(6)
C37 C42 1.498(6)
C38 C39 1.386(6)
C38 C43 1.508(6)
C39 C44 1.510(7)
C40 H40A 0.9600
C40 H40B 0.9600
C40 H40C 0.9600
C41 H41A 0.9600
C41 H41B 0.9600
C41 H41C 0.9600
C42 H42A 0.9600
C42 H42B 0.9600
C42 H42C 0.9600
C43 H43A 0.9600
C43 H43B 0.9600
C43 H43C 0.9600
C44 H44A 0.9600
C44 H44B 0.9600
C44 H44C 0.9600
